data_4123739
loop_
_publ_author_name
'Cai, Weizhao'
'G\/ladysiak, Andrzej'
'Anio\/la, Michalina'
'Smith, Vincent J.'
'Barbour, Leonard J.'
'Katrusiak, Andrzej'

_publ_section_title
;
 Giant Negative Area Compressibility Tunable in a Soft Porous Framework
 Material.
;
_journal_issue 29
_journal_name_full 'Journal of the American Chemical Society'
_journal_page_first 9296
_journal_page_last 9301
_journal_paper_doi 10.1021/jacs.5b03280
_journal_volume 137
_journal_year 2015
_chemical_formula_moiety 'C18 H12 N2 O3 Zn, C H4 O'
_chemical_formula_sum 'C19 H16 N2 O4 Zn'
_chemical_formula_weight 401.71
_chemical_name_systematic
; 
 ? 
;
_space_group_IT_number 82
_symmetry_cell_setting tetragonal
_symmetry_space_group_name_Hall 'I -4'
_symmetry_space_group_name_H-M 'I -4'
_atom_sites_solution_hydrogens geom
_atom_sites_solution_primary direct
_atom_sites_solution_secondary difmap
_audit_creation_method SHELXL-97
_cell_angle_alpha 90.00
_cell_angle_beta 90.00
_cell_angle_gamma 90.00
_cell_formula_units_Z 8
_cell_length_a 26.528(4)
_cell_length_b 26.528(4)
_cell_length_c 4.4980(16)
_cell_measurement_pressure 4010000
_cell_measurement_temperature 296(2)
_cell_volume 3165.4(13)
_computing_cell_refinement 'CrysAlis (Oxford Diffraction, 2010)'
_computing_data_collection 'CrysAlis (Oxford Diffraction, 2010)'
_computing_data_reduction 'CrysAlisRED (Oxford Diffraction, 2010)'
_computing_molecular_graphics 'Mercury (Macrae et al., 2008)'
_computing_publication_material 'SHELXL-97 (Sheldrick, 2008)'
_computing_structure_refinement 'SHELXL-97 (Sheldrick, 2008)'
_computing_structure_solution 'SHELXS-97 (Sheldrick, 2008)'
_diffrn_ambient_temperature 296(2)
_diffrn_measured_fraction_theta_full 0.295
_diffrn_measured_fraction_theta_max 0.295
_diffrn_measurement_device_type 'Oxford Diffraction Xcalibur Eos'
_diffrn_measurement_method
;HP omega scans - for more details see:
A. Budzianowski, A. Katrusiak in High-Pressure Crystallography
(Eds.: A. Katrusiak, P. F. McMillan),
Dordrecht: Kluwer Acad. Publ., 2004 pp.157-168
;
_diffrn_radiation_monochromator graphite
_diffrn_radiation_source 'fine-focus sealed tube'
_diffrn_radiation_type MoK\a
_diffrn_radiation_wavelength 0.71073
_diffrn_reflns_av_R_equivalents 0.1398
_diffrn_reflns_av_sigmaI/netI 0.1383
_diffrn_reflns_limit_h_max 5
_diffrn_reflns_limit_h_min -5
_diffrn_reflns_limit_k_max 33
_diffrn_reflns_limit_k_min -34
_diffrn_reflns_limit_l_max 5
_diffrn_reflns_limit_l_min -5
_diffrn_reflns_number 5867
_diffrn_reflns_theta_full 27.18
_diffrn_reflns_theta_max 27.18
_diffrn_reflns_theta_min 3.92
_exptl_absorpt_coefficient_mu 1.582
_exptl_absorpt_correction_T_max 0.8579
_exptl_absorpt_correction_T_min 0.6570
_exptl_absorpt_correction_type analytical
_exptl_absorpt_process_details
;
Katrusiak, A. (2003). REDSHABS - Program for correcting
reflections intensities for DAC absorption, gasket shadowing
and sample crystal absorption. Adam Mickiewicz University, Pozna\'n.
Katrusiak, A. (2004). Z. Kristallogr. 219, 461-467
;
_exptl_crystal_colour Brown
_exptl_crystal_density_diffrn 1.686
_exptl_crystal_density_method 'not measured'
_exptl_crystal_description Block
_exptl_crystal_F_000 1648
_exptl_crystal_size_max 0.29
_exptl_crystal_size_mid 0.18
_exptl_crystal_size_min 0.10
_refine_diff_density_max 0.267
_refine_diff_density_min -0.252
_refine_diff_density_rms 0.067
_refine_ls_abs_structure_details 'Flack H D (1983), Acta Cryst. A39, 876-881'
_refine_ls_abs_structure_Flack 0.00(14)
_refine_ls_extinction_coef 0.004(2)
_refine_ls_extinction_expression Fc^*^=kFc[1+0.001xFc^2^\l^3^/sin(2\q)]^-1/4^
_refine_ls_extinction_method SHELXL
_refine_ls_goodness_of_fit_ref 1.051
_refine_ls_hydrogen_treatment constr
_refine_ls_matrix_type full
_refine_ls_number_parameters 214
_refine_ls_number_reflns 1055
_refine_ls_number_restraints 313
_refine_ls_restrained_S_all 0.947
_refine_ls_R_factor_all 0.1987
_refine_ls_R_factor_gt 0.1006
_refine_ls_shift/su_max 0.000
_refine_ls_shift/su_mean 0.000
_refine_ls_structure_factor_coef Fsqd
_refine_ls_weighting_details 'calc w=1/[\s^2^(Fo^2^)+(0.1721P)^2^+12.8028P] where P=(Fo^2^+2Fc^2^)/3'
_refine_ls_weighting_scheme calc
_refine_ls_wR_factor_gt 0.2413
_refine_ls_wR_factor_ref 0.2983
_reflns_number_gt 533
_reflns_number_total 1055
_reflns_threshold_expression >2sigma(I)
_cod_data_source_file ja5b03280_si_004.cif
_cod_data_source_block 1MeOH_4.01GPa_in_Methanol-Ethanol
_cod_depositor_comments
;
The following automatic conversions were performed:
'_atom_site_symetry_multiplicity' tag replaced with
'_atom_site_symmetry_multiplicity' tag as specified in the
replacement file
'/usr/data/users/saulius/crontab/automatic-downloads/rss-feeds/ACS/lib/lists/replacement-tags.lst'.

Automatic conversion script
Id: cif_correct_tags 3376 2015-05-07 07:48:27Z andrius 

The following automatic conversions were performed:

'_symmetry_cell_setting' value 'Tetragonal' changed to 'tetragonal'
according to
/usr/data/users/saulius/crontab/automatic-downloads/rss-feeds/ACS/lib/dictionaries/cif_core.dic
dictionary named 'cif_core.dic' version 2.4.2 from 2011-04-26.

Automatic conversion script
Id: cif_fix_values 3271 2015-04-21 07:52:19Z andrius 

 Adding full bibliography for 4123717--4123744.cif.
;
_cod_original_cell_volume 3165.3(13)
_cod_original_sg_symbol_Hall I-4
_cod_original_sg_symbol_H-M I-4
_cod_database_code 4123739

loop_
_symmetry_equiv_pos_as_xyz
'x, y, z'
'-x, -y, z'
'y, -x, -z'
'-y, x, -z'
'x+1/2, y+1/2, z+1/2'
'-x+1/2, -y+1/2, z+1/2'
'y+1/2, -x+1/2, -z+1/2'
'-y+1/2, x+1/2, -z+1/2'

loop_
_atom_site_label
_atom_site_type_symbol
_atom_site_fract_x
_atom_site_fract_y
_atom_site_fract_z
_atom_site_U_iso_or_equiv
_atom_site_adp_type
_atom_site_occupancy
_atom_site_symmetry_multiplicity
_atom_site_calc_flag
_atom_site_refinement_flags
_atom_site_disorder_assembly
_atom_site_disorder_group
Zn1 Zn 0.26859(13) 0.21543(12) 0.9475(6) 0.0758(15) Uani 1 1 d U . .
O1 O 0.2260(7) 0.2783(6) 1.000(3) 0.076(4) Uani 1 1 d U . .
H1O H 0.2042 0.2899 0.8828 0.091 Uiso 1 1 d R . .
N1 N 0.2402(6) 0.1472(7) 0.980(3) 0.066(4) Uani 1 1 d DU . .
C1 C 0.2567(6) 0.1116(6) 1.155(3) 0.062(5) Uani 1 1 d DU . .
H1 H 0.2824 0.1156 1.2944 0.075 Uiso 1 1 calc R . .
N2 N 0.2312(5) 0.0681(7) 1.107(3) 0.066(5) Uani 1 1 d DU A .
C2 C 0.2006(4) 0.1239(6) 0.806(2) 0.064(5) Uani 1 1 d DU . .
O2 O 0.2637(10) -0.1630(7) 1.493(5) 0.116(7) Uani 1 1 d DU . .
C3 C 0.1712(5) 0.1457(5) 0.587(3) 0.062(5) Uani 1 1 d DU . .
H3 H 0.1756 0.1793 0.5354 0.074 Uiso 1 1 calc R . .
O3A O 0.2703(19) -0.128(2) 1.818(7) 0.116(6) Uani 0.46(3) 1 d PDU . .
O3B O 0.3279(9) -0.1367(15) 1.409(8) 0.116(6) Uani 0.54(3) 1 d PDU . .
C4 C 0.1351(4) 0.1168(5) 0.446(2) 0.056(5) Uani 1 1 d DU . .
C5 C 0.1048(5) 0.1371(6) 0.227(3) 0.068(5) Uani 1 1 d DU . .
H5 H 0.1091 0.1708 0.1761 0.082 Uiso 1 1 calc R . .
C6 C 0.0684(5) 0.1097(6) 0.080(3) 0.073(6) Uani 1 1 d DU . .
H6 H 0.0484 0.1239 -0.0680 0.087 Uiso 1 1 calc R . .
C7 C 0.0631(5) 0.0599(6) 0.164(3) 0.080(6) Uani 1 1 d DU . .
H7 H 0.0390 0.0398 0.0710 0.096 Uiso 1 1 calc R . .
C8 C 0.0931(5) 0.0397(6) 0.383(3) 0.071(6) Uani 1 1 d DU . .
H8 H 0.0885 0.0060 0.4342 0.085 Uiso 1 1 calc R . .
C9 C 0.1298(5) 0.0670(5) 0.530(2) 0.066(5) Uani 1 1 d DU . .
C10 C 0.1592(5) 0.0453(6) 0.748(3) 0.070(6) Uani 1 1 d DU . .
H10 H 0.1567 0.0110 0.7893 0.084 Uiso 1 1 calc R . .
C11 C 0.1924(8) 0.0753(6) 0.903(5) 0.074(7) Uani 1 1 d DU . .
C12 C 0.2451(4) 0.0179(6) 1.215(4) 0.085(4) Uani 1 1 d DU . .
C15 C 0.2719(5) -0.0732(5) 1.439(4) 0.085(4) Uani 1 1 d DU . .
C13A C 0.2621(9) 0.0138(5) 1.504(4) 0.085(4) Uani 0.544(17) 1 d PDU A 1
H13A H 0.2642 0.0426 1.6217 0.102 Uiso 0.544(17) 1 calc PR A 1
C14A C 0.2759(9) -0.0319(6) 1.622(3) 0.085(4) Uani 0.544(17) 1 d PDU A 1
H14A H 0.2874 -0.0349 1.8168 0.102 Uiso 0.544(17) 1 calc PR A 1
C16A C 0.2553(10) -0.0713(6) 1.151(4) 0.085(4) Uani 0.544(17) 1 d PDU A 1
H16A H 0.2532 -0.1002 1.0342 0.102 Uiso 0.544(17) 1 calc PR A 1
C17A C 0.2419(10) -0.0248(7) 1.042(3) 0.085(4) Uani 0.544(17) 1 d PDU A 1
H17A H 0.2305 -0.0220 0.8469 0.102 Uiso 0.544(17) 1 calc PR A 1
C13B C 0.2936(4) 0.0105(6) 1.311(6) 0.085(4) Uani 0.456(17) 1 d PDU A 2
H13B H 0.3167 0.0368 1.2975 0.102 Uiso 0.456(17) 1 calc PR A 2
C14B C 0.3089(5) -0.0358(6) 1.427(7) 0.085(4) Uani 0.456(17) 1 d PDU A 2
H14B H 0.3417 -0.0414 1.4926 0.102 Uiso 0.456(17) 1 calc PR A 2
C16B C 0.2218(6) -0.0695(6) 1.348(7) 0.085(4) Uani 0.456(17) 1 d PDU A 2
H16B H 0.1985 -0.0957 1.3599 0.102 Uiso 0.456(17) 1 calc PR A 2
C17B C 0.2109(5) -0.0217(7) 1.236(6) 0.085(4) Uani 0.456(17) 1 d PDU A 2
H17B H 0.1782 -0.0158 1.1695 0.102 Uiso 0.456(17) 1 calc PR A 2
C18 C 0.2866(7) -0.1251(5) 1.552(6) 0.094(7) Uani 1 1 d DU A .
O4 O 0.3384(19) 0.1144(17) 1.634(9) 0.221(16) Uiso 1 1 d DU . .
H4 H 0.3160 0.1373 1.6321 0.331 Uiso 1 1 d R . .
C19 C 0.386(2) 0.122(3) 1.485(13) 0.262 Uiso 1 1 d DU . .
H19A H 0.3890 0.1561 1.4188 0.393 Uiso 1 1 calc R . .
H19B H 0.3886 0.0996 1.3169 0.393 Uiso 1 1 calc R . .
H19C H 0.4134 0.1145 1.6206 0.393 Uiso 1 1 calc R . .

loop_
_atom_site_aniso_label
_atom_site_aniso_U_11
_atom_site_aniso_U_22
_atom_site_aniso_U_33
_atom_site_aniso_U_23
_atom_site_aniso_U_13
_atom_site_aniso_U_12
Zn1 0.067(2) 0.0575(19) 0.103(2) -0.0018(17) -0.0063(19) 0.010(4)
O1 0.085(10) 0.070(7) 0.074(8) -0.016(8) -0.009(9) 0.018(10)
N1 0.061(11) 0.075(7) 0.060(9) 0.015(9) 0.009(8) -0.009(11)
C1 0.044(11) 0.073(8) 0.070(10) 0.014(9) 0.011(8) 0.000(12)
N2 0.040(9) 0.081(6) 0.078(10) 0.024(8) 0.005(7) -0.007(9)
C2 0.062(12) 0.062(10) 0.067(10) 0.012(9) 0.005(8) -0.002(10)
O2 0.150(17) 0.064(8) 0.134(13) 0.016(11) -0.053(17) -0.014(17)
C3 0.071(12) 0.050(10) 0.064(10) 0.008(9) -0.001(8) -0.010(12)
O3A 0.138(12) 0.090(11) 0.120(10) 0.006(8) -0.005(11) 0.018(10)
O3B 0.138(12) 0.090(11) 0.120(10) 0.006(8) -0.005(11) 0.018(10)
C4 0.043(9) 0.050(8) 0.074(10) -0.010(9) 0.006(7) 0.007(11)
C5 0.062(11) 0.072(11) 0.071(10) -0.013(9) -0.004(8) 0.011(12)
C6 0.076(13) 0.073(10) 0.069(10) 0.002(10) -0.007(9) -0.007(13)
C7 0.072(13) 0.074(11) 0.094(12) 0.019(11) -0.006(9) 0.001(14)
C8 0.065(12) 0.060(10) 0.087(12) -0.008(9) -0.009(9) 0.000(11)
C9 0.075(12) 0.071(9) 0.053(9) 0.012(9) 0.008(7) -0.025(11)
C10 0.066(12) 0.070(10) 0.074(10) 0.005(10) -0.001(8) -0.008(11)
C11 0.074(15) 0.050(10) 0.097(15) 0.004(11) -0.018(11) 0.006(13)
C12 0.071(8) 0.077(5) 0.107(8) 0.009(6) -0.046(7) -0.010(8)
C15 0.071(8) 0.077(5) 0.107(8) 0.009(6) -0.046(7) -0.010(8)
C13A 0.071(8) 0.077(5) 0.107(8) 0.009(6) -0.046(7) -0.010(8)
C14A 0.071(8) 0.077(5) 0.107(8) 0.009(6) -0.046(7) -0.010(8)
C16A 0.071(8) 0.077(5) 0.107(8) 0.009(6) -0.046(7) -0.010(8)
C17A 0.071(8) 0.077(5) 0.107(8) 0.009(6) -0.046(7) -0.010(8)
C13B 0.071(8) 0.077(5) 0.107(8) 0.009(6) -0.046(7) -0.010(8)
C14B 0.071(8) 0.077(5) 0.107(8) 0.009(6) -0.046(7) -0.010(8)
C16B 0.071(8) 0.077(5) 0.107(8) 0.009(6) -0.046(7) -0.010(8)
C17B 0.071(8) 0.077(5) 0.107(8) 0.009(6) -0.046(7) -0.010(8)
C18 0.084(13) 0.082(7) 0.115(11) 0.016(11) -0.038(10) -0.005(10)

loop_
_atom_type_symbol
_atom_type_description
_atom_type_scat_dispersion_real
_atom_type_scat_dispersion_imag
_atom_type_scat_source
C C 0.0033 0.0016 'International Tables Vol C Tables 4.2.6.8 and 6.1.1.4'
H H 0.0000 0.0000 'International Tables Vol C Tables 4.2.6.8 and 6.1.1.4'
N N 0.0061 0.0033 'International Tables Vol C Tables 4.2.6.8 and 6.1.1.4'
O O 0.0106 0.0060 'International Tables Vol C Tables 4.2.6.8 and 6.1.1.4'
Zn Zn 0.2839 1.4301 'International Tables Vol C Tables 4.2.6.8 and 6.1.1.4'

loop_
_geom_angle_atom_site_label_1
_geom_angle_atom_site_label_2
_geom_angle_atom_site_label_3
_geom_angle
_geom_angle_site_symmetry_1
_geom_angle_site_symmetry_3
O1 Zn1 O2 92.8(8) 6_554 7_557
O1 Zn1 N1 100.1(6) 6_554 .
O2 Zn1 N1 128.2(9) 7_557 .
O1 Zn1 O1 95.1(5) 6_554 .
O2 Zn1 O1 105.8(8) 7_557 .
N1 Zn1 O1 122.4(7) . .
O1 Zn1 Zn1 134.7(5) 6_554 6
O2 Zn1 Zn1 91.6(6) 7_557 6
N1 Zn1 Zn1 111.9(4) . 6
O1 Zn1 Zn1 40.8(4) . 6
O1 Zn1 Zn1 40.9(5) 6_554 6_554
O2 Zn1 Zn1 103.6(8) 7_557 6_554
N1 Zn1 Zn1 118.8(5) . 6_554
O1 Zn1 Zn1 54.2(4) . 6_554
Zn1 Zn1 Zn1 94.40(17) 6 6_554
Zn1 O1 Zn1 98.3(7) 6 .
C1 N1 C2 105.3(15) . .
C1 N1 Zn1 125.6(14) . .
C2 N1 Zn1 129.0(12) . .
N1 C1 N2 110.5(17) . .
C1 N2 C11 111.0(16) . .
C1 N2 C12 126.4(11) . .
C11 N2 C12 122.1(15) . .
C3 C2 C11 121.9(10) . .
C3 C2 N1 128.0(13) . .
C11 C2 N1 109.9(12) . .
C18 O2 O3A 47.2(16) . .
C18 O2 Zn1 127.7(17) . 8_547
O3A O2 Zn1 110.6(18) . 8_547
C2 C3 C4 119.1(6) . .
C18 O3A O2 44.0(14) . .
C5 C4 C3 121.0(10) . .
C5 C4 C9 120.5(10) . .
C3 C4 C9 118.5(10) . .
C4 C5 C6 123.0(6) . .
C5 C6 C7 116.4(10) . .
C8 C7 C6 120.6(11) . .
C7 C8 C9 123.2(9) . .
C10 C9 C8 121.3(12) . .
C10 C9 C4 122.4(10) . .
C8 C9 C4 116.3(10) . .
C9 C10 C11 118.8(9) . .
C10 C11 N2 136.7(15) . .
C10 C11 C2 118.7(11) . .
N2 C11 C2 102.9(13) . .
C13A C12 C13B 52.2(13) . .
C13A C12 C17A 119.3(6) . .
C13B C12 C17A 96.7(11) . .
C13A C12 C17B 95.2(11) . .
C13B C12 C17B 118.9(5) . .
C17A C12 C17B 51.5(13) . .
C13A C12 N2 117.8(13) . .
C13B C12 N2 118.0(7) . .
C17A C12 N2 122.9(12) . .
C17B C12 N2 123.0(7) . .
C16A C15 C14A 124.3(9) . .
C16A C15 C16B 54.0(14) . .
C14A C15 C16B 101.2(13) . .
C16A C15 C14B 99.4(12) . .
C14A C15 C14B 53.4(13) . .
C16B C15 C14B 127.5(9) . .
C16A C15 C18 115.6(16) . .
C14A C15 C18 120.1(15) . .
C16B C15 C18 114.0(10) . .
C14B C15 C18 118.5(9) . .
C12 C13A C14A 121.3(4) . .
C15 C14A C13A 116.9(5) . .
C15 C16A C17A 116.9(5) . .
C16A C17A C12 121.4(2) . .
C12 C13B C14B 121.1(4) . .
C13B C14B C15 115.8(5) . .
C17B C16B C15 111.5(5) . .
C12 C17B C16B 125.2(3) . .
O2 C18 O3A 89(3) . .
O2 C18 O3B 97(3) . .
O3A C18 O3B 137(3) . .
O2 C18 C15 123.5(17) . .
O3A C18 C15 107(3) . .
O3B C18 C15 105(2) . .

loop_
_geom_bond_atom_site_label_1
_geom_bond_atom_site_label_2
_geom_bond_distance
_geom_bond_site_symmetry_2
Zn1 O1 2.023(12) 6_554
Zn1 O2 1.916(19) 7_557
Zn1 N1 1.967(18) .
Zn1 O1 2.030(16) .
Zn1 Zn1 3.065(4) 6
Zn1 Zn1 3.065(4) 6_554
O1 Zn1 2.023(12) 6
N1 C1 1.3049(10) .
N1 C2 1.45(2) .
C1 N2 1.3580(10) .
N2 C11 1.3900(10) .
N2 C12 1.46(2) .
C2 C3 1.3819(10) .
C2 C11 1.379(8) .
O2 C18 1.2059(10) .
O2 O3A 1.73(5) .
O2 Zn1 1.916(19) 8_547
C3 C4 1.379(8) .
O3A C18 1.2740(11) .
O3B C18 1.3051(10) .
C4 C5 1.3821(10) .
C4 C9 1.382(8) .
C5 C6 1.378(8) .
C6 C7 1.381(8) .
C7 C8 1.376(8) .
C8 C9 1.381(8) .
C9 C10 1.379(8) .
C10 C11 1.377(8) .
C12 C13A 1.3818(11) .
C12 C13B 1.3725(10) .
C12 C17A 1.377(8) .
C12 C17B 1.391(7) .
C15 C16A 1.370(7) .
C15 C14A 1.374(7) .
C15 C16B 1.396(7) .
C15 C14B 1.398(7) .
C15 C18 1.5200(10) .
C13A C14A 1.375(5) .
C16A C17A 1.377(5) .
C13B C14B 1.396(7) .
C16B C17B 1.396(7) .
O4 C19 1.453(10) .

loop_
_geom_torsion_atom_site_label_1
_geom_torsion_atom_site_label_2
_geom_torsion_atom_site_label_3
_geom_torsion_atom_site_label_4
_geom_torsion
_geom_torsion_site_symmetry_1
_geom_torsion_site_symmetry_3
_geom_torsion_site_symmetry_4
O1 Zn1 O1 Zn1 -167.9(10) 6_554 . 6
O2 Zn1 O1 Zn1 -73.5(10) 7_557 . 6
N1 Zn1 O1 Zn1 86.7(9) . . 6
Zn1 Zn1 O1 Zn1 -169.0(9) 6_554 . 6
O1 Zn1 N1 C1 131.8(7) 6_554 . .
O2 Zn1 N1 C1 30.1(11) 7_557 . .
O1 Zn1 N1 C1 -125.4(7) . . .
Zn1 Zn1 N1 C1 -80.8(6) 6 . .
Zn1 Zn1 N1 C1 170.8(4) 6_554 . .
O1 Zn1 N1 C2 -42.7(7) 6_554 . .
O2 Zn1 N1 C2 -144.5(9) 7_557 . .
O1 Zn1 N1 C2 60.0(8) . . .
Zn1 Zn1 N1 C2 104.7(5) 6 . .
Zn1 Zn1 N1 C2 -3.7(7) 6_554 . .
C2 N1 C1 N2 0.1(17) . . .
Zn1 N1 C1 N2 -175.4(8) . . .
N1 C1 N2 C11 -4.9(13) . . .
N1 C1 N2 C12 167.0(9) . . .
C1 N1 C2 C3 -179.8(13) . . .
Zn1 N1 C2 C3 -4.5(9) . . .
C1 N1 C2 C11 4.5(13) . . .
Zn1 N1 C2 C11 179.9(15) . . .
C11 C2 C3 C4 -4.9(15) . . .
N1 C2 C3 C4 -180.0(3) . . .
Zn1 O2 O3A C18 123(3) 8_547 . .
C2 C3 C4 C5 179.8(4) . . .
C2 C3 C4 C9 0.0(7) . . .
C3 C4 C5 C6 179.8(5) . . .
C9 C4 C5 C6 -0.3(8) . . .
C4 C5 C6 C7 0.3(8) . . .
C5 C6 C7 C8 -0.1(8) . . .
C6 C7 C8 C9 -0.2(9) . . .
C7 C8 C9 C10 -179.8(5) . . .
C7 C8 C9 C4 0.2(8) . . .
C5 C4 C9 C10 -179.9(5) . . .
C3 C4 C9 C10 -0.1(8) . . .
C5 C4 C9 C8 0.1(8) . . .
C3 C4 C9 C8 179.9(5) . . .
C8 C9 C10 C11 -175.0(15) . . .
C4 C9 C10 C11 5.0(16) . . .
C9 C10 C11 N2 -171(2) . . .
C9 C10 C11 C2 -10(3) . . .
C1 N2 C11 C10 171(3) . . .
C12 N2 C11 C10 -1(4) . . .
C1 N2 C11 C2 7(2) . . .
C12 N2 C11 C2 -165.0(11) . . .
C3 C2 C11 C10 10(3) . . .
N1 C2 C11 C10 -174.3(16) . . .
C3 C2 C11 N2 177.0(9) . . .
N1 C2 C11 N2 -7(2) . . .
C1 N2 C12 C13A 42.4(14) . . .
C11 N2 C12 C13A -146.5(19) . . .
C1 N2 C12 C13B -17.4(17) . . .
C11 N2 C12 C13B 154(2) . . .
C1 N2 C12 C17A -137.6(14) . . .
C11 N2 C12 C17A 33(2) . . .
C1 N2 C12 C17B 160.0(15) . . .
C11 N2 C12 C17B -29(2) . . .
C13B C12 C13A C14A -74.7(7) . . .
C17A C12 C13A C14A 0.1(3) . . .
C17B C12 C13A C14A 48.3(9) . . .
N2 C12 C13A C14A -179.9(3) . . .
C16A C15 C14A C13A 0.1(7) . . .
C16B C15 C14A C13A -53.8(10) . . .
C14B C15 C14A C13A 75.0(6) . . .
C18 C15 C14A C13A 179.8(4) . . .
C12 C13A C14A C15 -0.1(3) . . .
C14A C15 C16A C17A 0.0(9) . . .
C16B C15 C16A C17A 78.2(9) . . .
C14B C15 C16A C17A -51.8(11) . . .
C18 C15 C16A C17A -179.8(5) . . .
C15 C16A C17A C12 0.0(9) . . .
C13A C12 C17A C16A 0.0(7) . . .
C13B C12 C17A C16A 50.1(11) . . .
C17B C12 C17A C16A -71.8(8) . . .
N2 C12 C17A C16A 180.0(5) . . .
C13A C12 C13B C14B 72.7(6) . . .
C17A C12 C13B C14B -49.4(9) . . .
C17B C12 C13B C14B 0.0(3) . . .
N2 C12 C13B C14B 177.5(12) . . .
C12 C13B C14B C15 0.0(3) . . .
C16A C15 C14B C13B 51.6(10) . . .
C14A C15 C14B C13B -74.4(6) . . .
C16B C15 C14B C13B 0.1(7) . . .
C18 C15 C14B C13B 177.6(16) . . .
C16A C15 C16B C17B -72.6(7) . . .
C14A C15 C16B C17B 51.9(11) . . .
C14B C15 C16B C17B -0.2(9) . . .
C18 C15 C16B C17B -177.7(15) . . .
C13A C12 C17B C16B -49.3(11) . . .
C13B C12 C17B C16B 0.0(7) . . .
C17A C12 C17B C16B 74.4(9) . . .
N2 C12 C17B C16B -177.4(14) . . .
C15 C16B C17B C12 0.1(8) . . .
Zn1 O2 C18 O3A -84(3) 8_547 . .
O3A O2 C18 O3B 137(3) . . .
Zn1 O2 C18 O3B 53(4) 8_547 . .
O3A O2 C18 C15 -109(3) . . .
Zn1 O2 C18 C15 166.8(13) 8_547 . .
O2 O3A C18 O3B -99(4) . . .
O2 O3A C18 C15 125(2) . . .
C16A C15 C18 O2 -39(3) . . .
C14A C15 C18 O2 141(3) . . .
C16B C15 C18 O2 21(3) . . .
C14B C15 C18 O2 -157(3) . . .
C16A C15 C18 O3A -139(3) . . .
C14A C15 C18 O3A 41(3) . . .
C16B C15 C18 O3A -79(3) . . .
C14B C15 C18 O3A 103(3) . . .
C16A C15 C18 O3B 70(2) . . .
C14A C15 C18 O3B -110(2) . . .
C16B C15 C18 O3B 130(2) . . .
C14B C15 C18 O3B -48(3) . . .
Zn1 O1 Zn1 O1 -1.4(8) . 6 6
Zn1 O1 Zn1 O1 -167.9(10) 6 . 6_554
